data_7026681
loop_
_publ_author_name
'Saparov, Bayrammurad'
'Bobev, Svilen'

_publ_section_title
;
 Synthesis, crystal and electronic structures of the new quaternary phases
 A5Cd2Sb5F (A = Sr, Ba, Eu), and Ba5Cd2Sb5O(x) (0.5&lt;x&lt;0.7).
;
_journal_issue 47
_journal_name_full 'Dalton transactions (Cambridge, England : 2003)'
_journal_page_first 11335
_journal_page_last 11343
_journal_paper_doi 10.1039/c0dt00595a
_journal_volume 39
_journal_year 2010
_chemical_formula_moiety 'Ba5 Cd2 F Sb5'
_chemical_formula_sum 'Ba5 Cd2 F Sb5'
_chemical_formula_weight 1539.25
_chemical_name_systematic
;
?
;
_space_group_IT_number 63
_symmetry_cell_setting orthorhombic
_symmetry_space_group_name_Hall '-C 2c 2'
_symmetry_space_group_name_H-M 'C m c m'
_atom_sites_solution_primary direct
_atom_sites_solution_secondary difmap
_audit_creation_method SHELXL-97
_cell_angle_alpha 90.00
_cell_angle_beta 90.00
_cell_angle_gamma 90.00
_cell_formula_units_Z 4
_cell_length_a 4.9209(9)
_cell_length_b 23.131(4)
_cell_length_c 15.318(3)
_cell_measurement_reflns_used 1266
_cell_measurement_temperature 120(2)
_cell_measurement_theta_max 28.32
_cell_measurement_theta_min 1.76
_cell_volume 1743.6(6)
_computing_cell_refinement 'Bruker SMART'
_computing_data_collection 'Bruker SMART'
_computing_data_reduction 'Bruker SAINT'
_computing_molecular_graphics 'Bruker SHELXTL'
_computing_publication_material 'Bruker SHELXTL'
_computing_structure_refinement 'SHELXL-97 (Sheldrick, 1997)'
_computing_structure_solution 'SHELXS-97 (Sheldrick, 1990)'
_diffrn_ambient_temperature 120(2)
_diffrn_measured_fraction_theta_full 1.000
_diffrn_measured_fraction_theta_max 1.000
_diffrn_measurement_device_type 'CCD area detector'
_diffrn_measurement_method 'phi and omega scans'
_diffrn_radiation_monochromator graphite
_diffrn_radiation_source 'fine-focus sealed tube'
_diffrn_radiation_type MoK\a
_diffrn_radiation_wavelength 0.71073
_diffrn_reflns_av_R_equivalents 0.0486
_diffrn_reflns_av_sigmaI/netI 0.0239
_diffrn_reflns_limit_h_max 6
_diffrn_reflns_limit_h_min -6
_diffrn_reflns_limit_k_max 30
_diffrn_reflns_limit_k_min -30
_diffrn_reflns_limit_l_max 20
_diffrn_reflns_limit_l_min -20
_diffrn_reflns_number 12024
_diffrn_reflns_theta_full 28.32
_diffrn_reflns_theta_max 28.32
_diffrn_reflns_theta_min 1.76
_exptl_absorpt_coefficient_mu 21.051
_exptl_absorpt_correction_T_max 0.4864
_exptl_absorpt_correction_T_min 0.4252
_exptl_absorpt_correction_type multi-scan
_exptl_absorpt_process_details
;
SADABS (Sheldrick, 2003)
;
_exptl_crystal_colour black
_exptl_crystal_density_diffrn 5.864
_exptl_crystal_density_method 'not measured'
_exptl_crystal_description irregular
_exptl_crystal_F_000 2560
_exptl_crystal_size_max 0.05
_exptl_crystal_size_mid 0.05
_exptl_crystal_size_min 0.04
_refine_diff_density_max 1.399
_refine_diff_density_min -1.893
_refine_diff_density_rms 0.642
_refine_ls_extinction_method none
_refine_ls_goodness_of_fit_ref 1.093
_refine_ls_matrix_type full
_refine_ls_number_parameters 45
_refine_ls_number_reflns 1266
_refine_ls_number_restraints 0
_refine_ls_restrained_S_all 1.093
_refine_ls_R_factor_all 0.0266
_refine_ls_R_factor_gt 0.0222
_refine_ls_shift/su_max 0.001
_refine_ls_shift/su_mean 0.000
_refine_ls_structure_factor_coef Fsqd
_refine_ls_weighting_details 'calc w=1/[\s^2^(Fo^2^)+(0.0232P)^2^+0.0000P] where P=(Fo^2^+2Fc^2^)/3'
_refine_ls_weighting_scheme calc
_refine_ls_wR_factor_gt 0.0465
_refine_ls_wR_factor_ref 0.0478
_reflns_number_gt 1135
_reflns_number_total 1266
_reflns_threshold_expression >2sigma(I)
_cod_data_source_file c0dt00595a.txt
_cod_data_source_block Ba5Cd2Sb5F
_cod_original_sg_symbol_Hall -C2c2
_cod_original_sg_symbol_H-M Cmcm
_cod_database_code 7026681

loop_
_symmetry_equiv_pos_as_xyz
'x, y, z'
'-x, -y, z+1/2'
'-x, y, -z+1/2'
'x, -y, -z'
'x+1/2, y+1/2, z'
'-x+1/2, -y+1/2, z+1/2'
'-x+1/2, y+1/2, -z+1/2'
'x+1/2, -y+1/2, -z'
'-x, -y, -z'
'x, y, -z-1/2'
'x, -y, z-1/2'
'-x, y, z'
'-x+1/2, -y+1/2, -z'
'x+1/2, y+1/2, -z-1/2'
'x+1/2, -y+1/2, z-1/2'
'-x+1/2, y+1/2, z'

loop_
_atom_site_label
_atom_site_type_symbol
_atom_site_fract_x
_atom_site_fract_y
_atom_site_fract_z
_atom_site_U_iso_or_equiv
_atom_site_adp_type
_atom_site_occupancy
_atom_site_symmetry_multiplicity
_atom_site_calc_flag
_atom_site_refinement_flags
Sb1 Sb 0.0000 0.14887(2) 0.00924(3) 0.00780(11) Uani 1 2 d S
Sb2 Sb 0.0000 0.49004(2) 0.15826(3) 0.00825(11) Uani 1 2 d S
Sb3 Sb 0.0000 0.29225(3) 0.2500 0.00744(14) Uani 1 4 d S
Ba1 Ba 0.0000 0.274822(18) 0.61824(3) 0.00824(11) Uani 1 2 d S
Ba2 Ba 0.0000 0.09537(3) 0.2500 0.00932(14) Uani 1 4 d S
Ba3 Ba 0.0000 0.89916(3) 0.2500 0.00781(13) Uani 1 4 d S
Ba4 Ba 0.0000 0.0000 0.0000 0.00863(13) Uani 1 4 d S
Cd1 Cd 0.0000 0.36645(2) 0.08940(3) 0.00958(12) Uani 1 2 d S
F1 F 0.0000 0.6502(3) 0.2500 0.0108(12) Uani 1 4 d S

loop_
_atom_site_aniso_label
_atom_site_aniso_U_11
_atom_site_aniso_U_22
_atom_site_aniso_U_33
_atom_site_aniso_U_23
_atom_site_aniso_U_13
_atom_site_aniso_U_12
Sb1 0.0070(2) 0.0082(2) 0.0081(2) -0.00056(18) 0.000 0.000
Sb2 0.0086(2) 0.0093(2) 0.0068(2) 0.00027(18) 0.000 0.000
Sb3 0.0073(3) 0.0080(3) 0.0070(3) 0.000 0.000 0.000
Ba1 0.0088(2) 0.0088(2) 0.0071(2) 0.00008(16) 0.000 0.000
Ba2 0.0089(3) 0.0091(3) 0.0100(3) 0.000 0.000 0.000
Ba3 0.0064(3) 0.0080(3) 0.0091(3) 0.000 0.000 0.000
Ba4 0.0098(3) 0.0089(3) 0.0072(3) 0.0001(2) 0.000 0.000
Cd1 0.0085(3) 0.0115(3) 0.0087(3) -0.0013(2) 0.000 0.000
F1 0.012(3) 0.010(3) 0.011(3) 0.000 0.000 0.000

loop_
_atom_type_symbol
_atom_type_description
_atom_type_scat_dispersion_real
_atom_type_scat_dispersion_imag
_atom_type_scat_source
F F 0.0171 0.0103 'International Tables Vol C Tables 4.2.6.8 and 6.1.1.4'
Cd Cd -0.8075 1.2024 'International Tables Vol C Tables 4.2.6.8 and 6.1.1.4'
Sb Sb -0.5866 1.5461 'International Tables Vol C Tables 4.2.6.8 and 6.1.1.4'
Ba Ba -0.3244 2.2819 'International Tables Vol C Tables 4.2.6.8 and 6.1.1.4'

loop_
_geom_angle_atom_site_label_1
_geom_angle_atom_site_label_2
_geom_angle_atom_site_label_3
_geom_angle
_geom_angle_site_symmetry_1
_geom_angle_site_symmetry_3
Cd1 Sb1 Cd1 115.52(3) 13_455 13
Cd1 Sb1 Ba4 81.777(15) 13_455 .
Cd1 Sb1 Ba4 81.777(15) 13 .
Cd1 Sb1 Ba1 156.18(2) 13_455 6_554
Cd1 Sb1 Ba1 73.211(16) 13 6_554
Ba4 Sb1 Ba1 121.994(13) . 6_554
Cd1 Sb1 Ba1 73.211(16) 13_455 6_454
Cd1 Sb1 Ba1 156.18(2) 13 6_454
Ba4 Sb1 Ba1 121.994(13) . 6_454
Ba1 Sb1 Ba1 90.72(2) 6_554 6_454
Cd1 Sb1 Ba1 79.163(16) 13_455 10_556
Cd1 Sb1 Ba1 79.163(16) 13 10_556
Ba4 Sb1 Ba1 143.815(18) . 10_556
Ba1 Sb1 Ba1 81.073(16) 6_554 10_556
Ba1 Sb1 Ba1 81.073(17) 6_454 10_556
Cd1 Sb1 Ba2 116.981(15) 13_455 .
Cd1 Sb1 Ba2 116.981(15) 13 .
Ba4 Sb1 Ba2 73.805(13) . .
Ba1 Sb1 Ba2 72.818(14) 6_554 .
Ba1 Sb1 Ba2 72.818(14) 6_454 .
Ba1 Sb1 Ba2 142.379(18) 10_556 .
Sb2 Sb2 Cd1 110.251(14) 10_556 .
Sb2 Sb2 Ba4 134.451(9) 10_556 5_455
Cd1 Sb2 Ba4 79.631(13) . 5_455
Sb2 Sb2 Ba4 134.451(10) 10_556 5
Cd1 Sb2 Ba4 79.631(13) . 5
Ba4 Sb2 Ba4 90.591(18) 5_455 5
Sb2 Sb2 Ba3 66.527(9) 10_556 5_445
Cd1 Sb2 Ba3 65.096(15) . 5_445
Ba4 Sb2 Ba3 79.800(12) 5_455 5_445
Ba4 Sb2 Ba3 144.513(17) 5 5_445
Sb2 Sb2 Ba3 66.527(9) 10_556 5_545
Cd1 Sb2 Ba3 65.096(15) . 5_545
Ba4 Sb2 Ba3 144.513(17) 5_455 5_545
Ba4 Sb2 Ba3 79.800(12) 5 5_545
Ba3 Sb2 Ba3 88.44(2) 5_445 5_545
Sb2 Sb2 Ba2 67.913(9) 10_556 5
Cd1 Sb2 Ba2 137.890(11) . 5
Ba4 Sb2 Ba2 133.464(17) 5_455 5
Ba4 Sb2 Ba2 75.640(11) 5 5
Ba3 Sb2 Ba2 134.257(17) 5_445 5
Ba3 Sb2 Ba2 77.264(17) 5_545 5
Sb2 Sb2 Ba2 67.913(9) 10_556 5_455
Cd1 Sb2 Ba2 137.890(11) . 5_455
Ba4 Sb2 Ba2 75.640(11) 5_455 5_455
Ba4 Sb2 Ba2 133.464(17) 5 5_455
Ba3 Sb2 Ba2 77.264(18) 5_445 5_455
Ba3 Sb2 Ba2 134.257(17) 5_545 5_455
Ba2 Sb2 Ba2 82.36(2) 5 5_455
Cd1 Sb3 Cd1 110.20(3) 10_556 .
Cd1 Sb3 Ba3 66.070(14) 10_556 5_545
Cd1 Sb3 Ba3 66.071(14) . 5_545
Cd1 Sb3 Ba3 66.070(14) 10_556 5_445
Cd1 Sb3 Ba3 66.071(14) . 5_445
Ba3 Sb3 Ba3 89.71(3) 5_545 5_445
Cd1 Sb3 Ba1 135.913(8) 10_556 6_454
Cd1 Sb3 Ba1 77.479(14) . 6_454
Ba3 Sb3 Ba1 143.209(13) 5_545 6_454
Ba3 Sb3 Ba1 79.660(14) 5_445 6_454
Cd1 Sb3 Ba1 77.479(14) 10_556 13_556
Cd1 Sb3 Ba1 135.913(9) . 13_556
Ba3 Sb3 Ba1 79.660(14) 5_545 13_556
Ba3 Sb3 Ba1 143.209(13) 5_445 13_556
Ba1 Sb3 Ba1 128.02(3) 6_454 13_556
Cd1 Sb3 Ba1 77.479(14) 10_556 13_456
Cd1 Sb3 Ba1 135.913(9) . 13_456
Ba3 Sb3 Ba1 143.209(13) 5_545 13_456
Ba3 Sb3 Ba1 79.660(14) 5_445 13_456
Ba1 Sb3 Ba1 69.511(19) 6_454 13_456
Ba1 Sb3 Ba1 88.048(18) 13_556 13_456
Cd1 Sb3 Ba1 135.913(9) 10_556 6_554
Cd1 Sb3 Ba1 77.479(14) . 6_554
Ba3 Sb3 Ba1 79.660(14) 5_545 6_554
Ba3 Sb3 Ba1 143.209(13) 5_445 6_554
Ba1 Sb3 Ba1 88.048(18) 6_454 6_554
Ba1 Sb3 Ba1 69.511(18) 13_556 6_554
Ba1 Sb3 Ba1 128.02(3) 13_456 6_554
F1 Ba1 Sb1 91.92(7) 9_566 6_455
F1 Ba1 Sb1 91.92(7) 9_566 6
Sb1 Ba1 Sb1 90.72(2) 6_455 6
F1 Ba1 Sb1 164.50(10) 9_566 10_556
Sb1 Ba1 Sb1 98.925(17) 6_455 10_556
Sb1 Ba1 Sb1 98.925(16) 6 10_556
F1 Ba1 Sb3 81.56(7) 9_566 13_556
Sb1 Ba1 Sb3 173.441(17) 6_455 13_556
Sb1 Ba1 Sb3 90.255(15) 6 13_556
Sb1 Ba1 Sb3 87.328(17) 10_556 13_556
F1 Ba1 Sb3 81.56(7) 9_566 13_456
Sb1 Ba1 Sb3 90.255(15) 6_455 13_456
Sb1 Ba1 Sb3 173.441(17) 6 13_456
Sb1 Ba1 Sb3 87.328(17) 10_556 13_456
Sb3 Ba1 Sb3 88.050(19) 13_556 13_456
F1 Ba1 Cd1 105.65(10) 9_566 10_556
Sb1 Ba1 Cd1 46.774(10) 6_455 10_556
Sb1 Ba1 Cd1 46.774(10) 6 10_556
Sb1 Ba1 Cd1 89.84(2) 10_556 10_556
Sb3 Ba1 Cd1 135.840(9) 13_556 10_556
Sb3 Ba1 Cd1 135.840(9) 13_456 10_556
F1 Ba1 Ba1 40.67(10) 9_566 10_557
Sb1 Ba1 Ba1 118.873(11) 6_455 10_557
Sb1 Ba1 Ba1 118.872(11) 6 10_557
Sb1 Ba1 Ba1 123.835(12) 10_556 10_557
Sb3 Ba1 Ba1 55.246(9) 13_556 10_557
Sb3 Ba1 Ba1 55.246(9) 13_456 10_557
Cd1 Ba1 Ba1 146.322(12) 10_556 10_557
F1 Ba1 Cd1 126.80(7) 9_566 6_455
Sb1 Ba1 Cd1 85.873(16) 6_455 6_455
Sb1 Ba1 Cd1 141.177(17) 6 6_455
Sb1 Ba1 Cd1 43.984(11) 10_556 6_455
Sb3 Ba1 Cd1 97.399(18) 13_556 6_455
Sb3 Ba1 Cd1 45.376(12) 13_456 6_455
Cd1 Ba1 Cd1 110.552(14) 10_556 6_455
Ba1 Ba1 Cd1 96.166(9) 10_557 6_455
F1 Ba1 Cd1 126.80(7) 9_566 6
Sb1 Ba1 Cd1 141.177(17) 6_455 6
Sb1 Ba1 Cd1 85.873(16) 6 6
Sb1 Ba1 Cd1 43.984(10) 10_556 6
Sb3 Ba1 Cd1 45.376(12) 13_556 6
Sb3 Ba1 Cd1 97.399(18) 13_456 6
Cd1 Ba1 Cd1 110.552(14) 10_556 6
Ba1 Ba1 Cd1 96.166(9) 10_557 6
Cd1 Ba1 Cd1 73.458(18) 6_455 6
F1 Ba1 Ba2 37.14(4) 9_566 13_556
Sb1 Ba1 Ba2 105.819(19) 6_455 13_556
Sb1 Ba1 Ba2 58.150(14) 6 13_556
Sb1 Ba1 Ba2 145.780(8) 10_556 13_556
Sb3 Ba1 Ba2 69.325(17) 13_556 13_556
Sb3 Ba1 Ba2 115.378(17) 13_456 13_556
Cd1 Ba1 Ba2 90.192(15) 10_556 13_556
Ba1 Ba1 Ba2 62.528(8) 10_557 13_556
Cd1 Ba1 Ba2 158.577(14) 6_455 13_556
Cd1 Ba1 Ba2 104.968(15) 6 13_556
F1 Ba1 Ba2 37.14(4) 9_566 13_456
Sb1 Ba1 Ba2 58.150(13) 6_455 13_456
Sb1 Ba1 Ba2 105.819(18) 6 13_456
Sb1 Ba1 Ba2 145.780(8) 10_556 13_456
Sb3 Ba1 Ba2 115.378(16) 13_556 13_456
Sb3 Ba1 Ba2 69.325(17) 13_456 13_456
Cd1 Ba1 Ba2 90.192(15) 10_556 13_456
Ba1 Ba1 Ba2 62.528(8) 10_557 13_456
Cd1 Ba1 Ba2 104.968(15) 6_455 13_456
Cd1 Ba1 Ba2 158.577(14) 6 13_456
Ba2 Ba1 Ba2 68.439(16) 13_556 13_456
F1 Ba2 F1 125.5(2) 5_545 5_445
F1 Ba2 Sb2 152.13(7) 5_545 5_445
F1 Ba2 Sb2 73.35(10) 5_445 5_445
F1 Ba2 Sb2 152.13(7) 5_545 14_446
F1 Ba2 Sb2 73.35(10) 5_445 14_446
Sb2 Ba2 Sb2 44.175(17) 5_445 14_446
F1 Ba2 Sb2 73.35(10) 5_545 14_546
F1 Ba2 Sb2 152.13(7) 5_445 14_546
Sb2 Ba2 Sb2 98.61(2) 5_445 14_546
Sb2 Ba2 Sb2 82.36(2) 14_446 14_546
F1 Ba2 Sb2 73.35(10) 5_545 5_545
F1 Ba2 Sb2 152.13(7) 5_445 5_545
Sb2 Ba2 Sb2 82.356(19) 5_445 5_545
Sb2 Ba2 Sb2 98.61(2) 14_446 5_545
Sb2 Ba2 Sb2 44.175(17) 14_546 5_545
F1 Ba2 Sb1 81.62(3) 5_545 .
F1 Ba2 Sb1 81.62(3) 5_445 .
Sb2 Ba2 Sb1 81.426(12) 5_445 .
Sb2 Ba2 Sb1 124.326(10) 14_446 .
Sb2 Ba2 Sb1 124.326(10) 14_546 .
Sb2 Ba2 Sb1 81.426(13) 5_545 .
F1 Ba2 Sb1 81.62(3) 5_545 10_556
F1 Ba2 Sb1 81.62(3) 5_445 10_556
Sb2 Ba2 Sb1 124.326(10) 5_445 10_556
Sb2 Ba2 Sb1 81.427(12) 14_446 10_556
Sb2 Ba2 Sb1 81.427(13) 14_546 10_556
Sb2 Ba2 Sb1 124.326(10) 5_545 10_556
Sb1 Ba2 Sb1 142.90(2) . 10_556
F1 Ba2 Ba1 35.48(7) 5_545 13_556
F1 Ba2 Ba1 100.69(10) 5_445 13_556
Sb2 Ba2 Ba1 172.379(8) 5_445 13_556
Sb2 Ba2 Ba1 130.109(13) 14_446 13_556
Sb2 Ba2 Ba1 84.475(15) 14_546 13_556
Sb2 Ba2 Ba1 104.515(14) 5_545 13_556
Sb1 Ba2 Ba1 102.653(16) . 13_556
Sb1 Ba2 Ba1 49.031(9) 10_556 13_556
F1 Ba2 Ba1 35.48(7) 5_545 6_554
F1 Ba2 Ba1 100.69(10) 5_445 6_554
Sb2 Ba2 Ba1 130.109(13) 5_445 6_554
Sb2 Ba2 Ba1 172.379(8) 14_446 6_554
Sb2 Ba2 Ba1 104.515(14) 14_546 6_554
Sb2 Ba2 Ba1 84.475(15) 5_545 6_554
Sb1 Ba2 Ba1 49.032(9) . 6_554
Sb1 Ba2 Ba1 102.652(16) 10_556 6_554
Ba1 Ba2 Ba1 54.943(16) 13_556 6_554
F1 Ba2 Ba1 100.69(10) 5_545 13_456
F1 Ba2 Ba1 35.48(7) 5_445 13_456
Sb2 Ba2 Ba1 104.515(14) 5_445 13_456
Sb2 Ba2 Ba1 84.475(15) 14_446 13_456
Sb2 Ba2 Ba1 130.109(13) 14_546 13_456
Sb2 Ba2 Ba1 172.379(8) 5_545 13_456
Sb1 Ba2 Ba1 102.653(16) . 13_456
Sb1 Ba2 Ba1 49.031(9) 10_556 13_456
Ba1 Ba2 Ba1 68.439(16) 13_556 13_456
Ba1 Ba2 Ba1 93.332(19) 6_554 13_456
F1 Ba2 Ba1 100.69(10) 5_545 6_454
F1 Ba2 Ba1 35.48(7) 5_445 6_454
Sb2 Ba2 Ba1 84.475(15) 5_445 6_454
Sb2 Ba2 Ba1 104.515(14) 14_446 6_454
Sb2 Ba2 Ba1 172.379(8) 14_546 6_454
Sb2 Ba2 Ba1 130.109(13) 5_545 6_454
Sb1 Ba2 Ba1 49.032(9) . 6_454
Sb1 Ba2 Ba1 102.652(16) 10_556 6_454
Ba1 Ba2 Ba1 93.332(19) 13_556 6_454
Ba1 Ba2 Ba1 68.439(16) 6_554 6_454
Ba1 Ba2 Ba1 54.943(16) 13_456 6_454
Sb3 Ba3 Sb3 89.71(3) 5_455 5
Sb3 Ba3 Sb2 156.100(10) 5_455 14_556
Sb3 Ba3 Sb2 86.014(16) 5 14_556
Sb3 Ba3 Sb2 156.100(10) 5_455 5
Sb3 Ba3 Sb2 86.014(16) 5 5
Sb2 Ba3 Sb2 46.944(18) 14_556 5
Sb3 Ba3 Sb2 86.014(16) 5_455 5_455
Sb3 Ba3 Sb2 156.100(10) 5 5_455
Sb2 Ba3 Sb2 106.86(2) 14_556 5_455
Sb2 Ba3 Sb2 88.44(2) 5 5_455
Sb3 Ba3 Sb2 86.014(16) 5_455 14_456
Sb3 Ba3 Sb2 156.100(10) 5 14_456
Sb2 Ba3 Sb2 88.44(2) 14_556 14_456
Sb2 Ba3 Sb2 106.86(2) 5 14_456
Sb2 Ba3 Sb2 46.944(18) 5_455 14_456
Sb3 Ba3 Cd1 50.355(11) 5_455 5_455
Sb3 Ba3 Cd1 109.678(18) 5 5_455
Sb2 Ba3 Cd1 152.093(19) 14_556 5_455
Sb2 Ba3 Cd1 109.472(16) 5 5_455
Sb2 Ba3 Cd1 50.915(15) 5_455 5_455
Sb2 Ba3 Cd1 85.405(15) 14_456 5_455
Sb3 Ba3 Cd1 109.678(18) 5_455 14_556
Sb3 Ba3 Cd1 50.355(11) 5 14_556
Sb2 Ba3 Cd1 50.915(14) 14_556 14_556
Sb2 Ba3 Cd1 85.405(16) 5 14_556
Sb2 Ba3 Cd1 152.093(19) 5_455 14_556
Sb2 Ba3 Cd1 109.472(16) 14_456 14_556
Cd1 Ba3 Cd1 155.46(3) 5_455 14_556
Sb3 Ba3 Cd1 50.355(11) 5_455 14_456
Sb3 Ba3 Cd1 109.678(18) 5 14_456
Sb2 Ba3 Cd1 109.472(16) 14_556 14_456
Sb2 Ba3 Cd1 152.093(19) 5 14_456
Sb2 Ba3 Cd1 85.405(15) 5_455 14_456
Sb2 Ba3 Cd1 50.915(14) 14_456 14_456
Cd1 Ba3 Cd1 87.40(2) 5_455 14_456
Cd1 Ba3 Cd1 87.421(19) 14_556 14_456
Sb3 Ba3 Cd1 109.678(18) 5_455 5
Sb3 Ba3 Cd1 50.355(11) 5 5
Sb2 Ba3 Cd1 85.405(15) 14_556 5
Sb2 Ba3 Cd1 50.915(15) 5 5
Sb2 Ba3 Cd1 109.472(16) 5_455 5
Sb2 Ba3 Cd1 152.093(19) 14_456 5
Cd1 Ba3 Cd1 87.421(19) 5_455 5
Cd1 Ba3 Cd1 87.40(2) 14_556 5
Cd1 Ba3 Cd1 155.46(3) 14_456 5
Sb3 Ba3 Ba4 111.639(7) 5_455 2_565
Sb3 Ba3 Ba4 111.639(7) 5 2_565
Sb2 Ba3 Ba4 49.450(9) 14_556 2_565
Sb2 Ba3 Ba4 91.732(16) 5 2_565
Sb2 Ba3 Ba4 91.732(16) 5_455 2_565
Sb2 Ba3 Ba4 49.451(9) 14_456 2_565
Cd1 Ba3 Ba4 134.476(11) 5_455 2_565
Cd1 Ba3 Ba4 61.346(12) 14_556 2_565
Cd1 Ba3 Ba4 61.346(12) 14_456 2_565
Cd1 Ba3 Ba4 134.476(11) 5 2_565
Sb3 Ba3 Ba4 111.639(8) 5_455 1_565
Sb3 Ba3 Ba4 111.639(7) 5 1_565
Sb2 Ba3 Ba4 91.732(16) 14_556 1_565
Sb2 Ba3 Ba4 49.451(9) 5 1_565
Sb2 Ba3 Ba4 49.451(10) 5_455 1_565
Sb2 Ba3 Ba4 91.732(16) 14_456 1_565
Cd1 Ba3 Ba4 61.346(13) 5_455 1_565
Cd1 Ba3 Ba4 134.476(11) 14_556 1_565
Cd1 Ba3 Ba4 134.476(11) 14_456 1_565
Cd1 Ba3 Ba4 61.346(13) 5 1_565
Ba4 Ba3 Ba4 117.309(18) 2_565 1_565
Sb1 Ba4 Sb1 180.0 . 9
Sb1 Ba4 Sb2 87.836(10) . 13_455
Sb1 Ba4 Sb2 92.164(9) 9 13_455
Sb1 Ba4 Sb2 92.164(10) . 5_545
Sb1 Ba4 Sb2 87.836(9) 9 5_545
Sb2 Ba4 Sb2 180.000(19) 13_455 5_545
Sb1 Ba4 Sb2 87.836(10) . 13
Sb1 Ba4 Sb2 92.164(10) 9 13
Sb2 Ba4 Sb2 90.590(19) 13_455 13
Sb2 Ba4 Sb2 89.410(19) 5_545 13
Sb1 Ba4 Sb2 92.164(10) . 5_445
Sb1 Ba4 Sb2 87.836(10) 9 5_445
Sb2 Ba4 Sb2 89.410(19) 13_455 5_445
Sb2 Ba4 Sb2 90.590(19) 5_545 5_445
Sb2 Ba4 Sb2 180.000(19) 13 5_445
Sb1 Ba4 Ba2 57.701(11) . .
Sb1 Ba4 Ba2 122.299(11) 9 .
Sb2 Ba4 Ba2 125.000(11) 13_455 .
Sb2 Ba4 Ba2 55.000(11) 5_545 .
Sb2 Ba4 Ba2 125.000(11) 13 .
Sb2 Ba4 Ba2 55.000(11) 5_445 .
Sb1 Ba4 Ba2 122.299(11) . 9
Sb1 Ba4 Ba2 57.701(11) 9 9
Sb2 Ba4 Ba2 55.000(11) 13_455 9
Sb2 Ba4 Ba2 125.000(11) 5_545 9
Sb2 Ba4 Ba2 55.000(11) 13 9
Sb2 Ba4 Ba2 125.000(11) 5_445 9
Ba2 Ba4 Ba2 180.0 . 9
Sb1 Ba4 Ba3 61.009(12) . 9_565
Sb1 Ba4 Ba3 118.991(12) 9 9_565
Sb2 Ba4 Ba3 50.749(10) 13_455 9_565
Sb2 Ba4 Ba3 129.251(10) 5_545 9_565
Sb2 Ba4 Ba3 50.749(10) 13 9_565
Sb2 Ba4 Ba3 129.251(10) 5_445 9_565
Ba2 Ba4 Ba3 118.710(16) . 9_565
Ba2 Ba4 Ba3 61.291(16) 9 9_565
Sb1 Ba4 Ba3 118.991(12) . 1_545
Sb1 Ba4 Ba3 61.009(12) 9 1_545
Sb2 Ba4 Ba3 129.251(10) 13_455 1_545
Sb2 Ba4 Ba3 50.749(10) 5_545 1_545
Sb2 Ba4 Ba3 129.251(10) 13 1_545
Sb2 Ba4 Ba3 50.749(10) 5_445 1_545
Ba2 Ba4 Ba3 61.290(16) . 1_545
Ba2 Ba4 Ba3 118.709(16) 9 1_545
Ba3 Ba4 Ba3 180.000(13) 9_565 1_545
Sb1 Cd1 Sb1 115.52(3) 13_455 13
Sb1 Cd1 Sb3 110.873(17) 13_455 .
Sb1 Cd1 Sb3 110.873(17) 13 .
Sb1 Cd1 Sb2 107.102(16) 13_455 .
Sb1 Cd1 Sb2 107.102(16) 13 .
Sb3 Cd1 Sb2 104.65(2) . .
Sb1 Cd1 Ba3 165.742(17) 13_455 5_545
Sb1 Cd1 Ba3 78.480(16) 13 5_545
Sb3 Cd1 Ba3 63.575(16) . 5_545
Sb2 Cd1 Ba3 63.988(14) . 5_545
Sb1 Cd1 Ba3 78.480(16) 13_455 5_445
Sb1 Cd1 Ba3 165.742(17) 13 5_445
Sb3 Cd1 Ba3 63.575(16) . 5_445
Sb2 Cd1 Ba3 63.988(14) . 5_445
Ba3 Cd1 Ba3 87.419(18) 5_545 5_445
Sb1 Cd1 Ba1 60.015(14) 13_455 10_556
Sb1 Cd1 Ba1 60.015(14) 13 10_556
Sb3 Cd1 Ba1 111.42(2) . 10_556
Sb2 Cd1 Ba1 143.93(2) . 10_556
Ba3 Cd1 Ba1 133.853(12) 5_545 10_556
Ba3 Cd1 Ba1 133.853(12) 5_445 10_556
Sb1 Cd1 Ba1 56.853(14) 13_455 6_454
Sb1 Cd1 Ba1 117.70(2) 13 6_454
Sb3 Cd1 Ba1 57.146(13) . 6_454
Sb2 Cd1 Ba1 135.070(14) . 6_454
Ba3 Cd1 Ba1 120.521(18) 5_545 6_454
Ba3 Cd1 Ba1 71.420(15) 5_445 6_454
Ba1 Cd1 Ba1 69.449(14) 10_556 6_454
Sb1 Cd1 Ba1 117.70(2) 13_455 6_554
Sb1 Cd1 Ba1 56.853(14) 13 6_554
Sb3 Cd1 Ba1 57.146(13) . 6_554
Sb2 Cd1 Ba1 135.070(14) . 6_554
Ba3 Cd1 Ba1 71.420(14) 5_545 6_554
Ba3 Cd1 Ba1 120.521(18) 5_445 6_554
Ba1 Cd1 Ba1 69.449(14) 10_556 6_554
Ba1 Cd1 Ba1 73.458(19) 6_454 6_554
Ba1 F1 Ba1 98.66(19) 9_566 2_564
Ba1 F1 Ba2 107.37(3) 9_566 5_455
Ba1 F1 Ba2 107.37(3) 2_564 5_455
Ba1 F1 Ba2 107.37(3) 9_566 5
Ba1 F1 Ba2 107.37(3) 2_564 5
Ba2 F1 Ba2 125.5(2) 5_455 5

loop_
_geom_bond_atom_site_label_1
_geom_bond_atom_site_label_2
_geom_bond_distance
_geom_bond_site_symmetry_2
Sb1 Cd1 2.9090(6) 13_455
Sb1 Cd1 2.9090(6) 13
Sb1 Ba4 3.4464(8) .
Sb1 Ba1 3.4579(6) 6_554
Sb1 Ba1 3.4579(6) 6_454
Sb1 Ba1 3.5074(8) 10_556
Sb1 Ba2 3.8900(8) .
Sb2 Sb2 2.8104(11) 10_556
Sb2 Cd1 3.0473(9) .
Sb2 Ba4 3.4618(6) 5_455
Sb2 Ba4 3.4618(6) 5
Sb2 Ba3 3.5281(6) 5_445
Sb2 Ba3 3.5281(6) 5_545
Sb2 Ba2 3.7370(7) 5
Sb2 Ba2 3.7370(7) 5_455
Sb3 Cd1 2.9996(8) 10_556
Sb3 Cd1 2.9996(8) .
Sb3 Ba3 3.4885(8) 5_545
Sb3 Ba3 3.4885(8) 5_445
Sb3 Ba1 3.5404(6) 6_454
Sb3 Ba1 3.5404(6) 13_556
Sb3 Ba1 3.5404(6) 13_456
Sb3 Ba1 3.5404(6) 6_554
Ba1 F1 2.661(4) 9_566
Ba1 Sb1 3.4579(6) 6_455
Ba1 Sb1 3.4579(6) 6
Ba1 Sb1 3.5073(8) 10_556
Ba1 Sb3 3.5404(6) 13_556
Ba1 Sb3 3.5404(6) 13_456
Ba1 Cd1 3.8222(8) 10_556
Ba1 Ba1 4.0365(11) 10_557
Ba1 Cd1 4.1142(8) 6_455
Ba1 Cd1 4.1142(8) 6
Ba1 Ba2 4.3752(7) 13_556
Ba1 Ba2 4.3752(7) 13_456
Ba2 F1 2.768(3) 5_545
Ba2 F1 2.768(3) 5_445
Ba2 Sb2 3.7370(7) 5_445
Ba2 Sb2 3.7370(7) 14_446
Ba2 Sb2 3.7370(7) 14_546
Ba2 Sb2 3.7370(7) 5_545
Ba2 Sb1 3.8901(8) 10_556
Ba2 Ba1 4.3752(7) 13_556
Ba2 Ba1 4.3752(7) 6_554
Ba2 Ba1 4.3752(7) 13_456
Ba2 Ba1 4.3752(7) 6_454
Ba3 Sb3 3.4884(8) 5_455
Ba3 Sb3 3.4884(8) 5
Ba3 Sb2 3.5280(6) 14_556
Ba3 Sb2 3.5280(6) 5
Ba3 Sb2 3.5280(6) 5_455
Ba3 Sb2 3.5280(6) 14_456
Ba3 Cd1 3.5606(6) 5_455
Ba3 Cd1 3.5606(6) 14_556
Ba3 Cd1 3.5606(6) 14_456
Ba3 Cd1 3.5606(6) 5
Ba3 Ba4 4.4840(7) 2_565
Ba3 Ba4 4.4840(7) 1_565
Ba4 Sb1 3.4465(8) 9
Ba4 Sb2 3.4618(6) 13_455
Ba4 Sb2 3.4618(6) 5_545
Ba4 Sb2 3.4618(6) 13
Ba4 Sb2 3.4618(6) 5_445
Ba4 Ba2 4.4195(7) 9
Ba4 Ba3 4.4839(7) 9_565
Ba4 Ba3 4.4839(7) 1_545
Cd1 Sb1 2.9090(6) 13_455
Cd1 Sb1 2.9090(6) 13
Cd1 Ba3 3.5607(6) 5_545
Cd1 Ba3 3.5607(6) 5_445
Cd1 Ba1 3.8220(9) 10_556
Cd1 Ba1 4.1143(8) 6_454
Cd1 Ba1 4.1143(8) 6_554
F1 Ba1 2.661(4) 9_566
F1 Ba1 2.661(4) 2_564
F1 Ba2 2.768(3) 5_455
F1 Ba2 2.768(3) 5
